data_7720164
loop_
_publ_author_name
'Navitha, S.'
'Wilfred Raj, A. S. W.'
'Sree Brindha, S.'
'Ravi, M.'
'Dallemer, F.'
'Prabusankar, G.'
'Prabhakaran, R.'

_publ_section_title
;
 Cytotoxic effect of ruthenium-arene complexes containing
 tetrazolo[1,5-<i>a</i>] quinoline derivatives on cervical (HeLa), lung
 (A549), and colon (HCT116) cancer cell lines.
;
_journal_issue 9
_journal_name_full 'Dalton transactions (Cambridge, England : 2003)'
_journal_page_first 3943
_journal_page_last 3966
_journal_paper_doi 10.1039/d5dt02830b
_journal_volume 55
_journal_year 2026
_chemical_formula_moiety 'C18 H15 N6 O, C18 H16 N6 O'
_chemical_formula_sum 'C36 H31 N12 O2'
_chemical_formula_weight 663.73
_space_group_crystal_system monoclinic
_space_group_IT_number 9
_space_group_name_Hall 'C -2yc'
_space_group_name_H-M_alt 'C 1 c 1'
_atom_sites_solution_hydrogens geom
_atom_sites_solution_primary dual
_audit_creation_date 2026-01-22
_audit_creation_method
;
Olex2 1.5
(compiled 2024.02.16 svn.r378c4104 for OlexSys, GUI svn.r6928)
;
_audit_update_record
;
2026-02-02 deposited with the CCDC.	2026-02-03 downloaded from the CCDC.
;
_cell_angle_alpha 90
_cell_angle_beta 95.157(8)
_cell_angle_gamma 90
_cell_formula_units_Z 4
_cell_length_a 12.3680(10)
_cell_length_b 9.5721(7)
_cell_length_c 27.193(3)
_cell_measurement_reflns_used 2809
_cell_measurement_temperature 298
_cell_measurement_theta_max 25.5700
_cell_measurement_theta_min 3.8980
_cell_volume 3206.3(5)
_computing_cell_refinement 'CrysAlisPro 1.171.42.49 (Rigaku OD, 2022)'
_computing_data_collection 'CrysAlisPro 1.171.42.49 (Rigaku OD, 2022)'
_computing_data_reduction 'CrysAlisPro 1.171.42.49 (Rigaku OD, 2022)'
_computing_molecular_graphics 'Olex2 1.5 (Dolomanov et al., 2009)'
_computing_publication_material 'Olex2 1.5 (Dolomanov et al., 2009)'
_computing_structure_refinement 'SHELXL 2018/3 (Sheldrick, 2015)'
_computing_structure_solution 'SHELXT 2018/2 (Sheldrick, 2018)'
_diffrn_ambient_temperature 298
_diffrn_detector 'CCD plate'
_diffrn_detector_area_resol_mean 5.3045
_diffrn_detector_type AtlasS2
_diffrn_measured_fraction_theta_full 0.998
_diffrn_measured_fraction_theta_max 0.998
_diffrn_measurement_details
;
List of Runs (angles in degrees, time in seconds):

  # Type    Start    End  Width  t~exp~   \w     \q     \k     \f   Frames
#--------------------------------------------------------------------------
  1  \w     57.00  98.00   1.00   20.00    --   16.58  67.00  31.00   41
  2  \w   -102.00   9.00   1.00   20.00    --  -17.37 -67.00-101.00  111
  3  \w    -68.00 -39.00   1.00   20.00    --   16.58 -57.00  60.00   29
  4  \w     75.00 110.00   1.00   20.00    --   16.58 178.00 -60.00   35
  5  \w     39.00 112.00   1.00   20.00    --   16.58 178.00 120.00   73
  6  \w     -2.00  50.00   1.00   20.00    --   16.58  57.00-120.00   52
  7  \w     69.00  99.00   1.00   20.00    --   16.58  57.00-120.00   30
  8  \w     10.00  37.00   1.00   20.00    --   16.58 -99.00  90.00   27
  9  \w    -39.00   5.00   1.00   20.00    --  -17.37 -77.00 120.00   44
 10  \w   -110.00 -58.00   1.00   20.00    --  -17.37 178.00  60.00   52
;
_diffrn_measurement_device 'four-circle diffractometer'
_diffrn_measurement_device_type 'SuperNova, Dual, Cu at home/near, AtlasS2'
_diffrn_measurement_method '\w scans'
_diffrn_orient_matrix_type 'CrysAlisPro convention (1999,Acta A55,543-557)'
_diffrn_orient_matrix_UB_11 -0.0327861000
_diffrn_orient_matrix_UB_12 -0.0467163000
_diffrn_orient_matrix_UB_13 0.0124299000
_diffrn_orient_matrix_UB_21 0.0174133000
_diffrn_orient_matrix_UB_22 0.0323511000
_diffrn_orient_matrix_UB_23 0.0228144000
_diffrn_orient_matrix_UB_31 -0.0440277000
_diffrn_orient_matrix_UB_32 0.0475374000
_diffrn_orient_matrix_UB_33 -0.0033198000
_diffrn_radiation_monochromator mirror
_diffrn_radiation_probe x-ray
_diffrn_radiation_type 'Mo K\a'
_diffrn_radiation_wavelength 0.71073
_diffrn_reflns_av_R_equivalents 0.0459
_diffrn_reflns_av_unetI/netI 0.0572
_diffrn_reflns_Laue_measured_fraction_full 0.998
_diffrn_reflns_Laue_measured_fraction_max 0.998
_diffrn_reflns_limit_h_max 14
_diffrn_reflns_limit_h_min -14
_diffrn_reflns_limit_k_max 11
_diffrn_reflns_limit_k_min -11
_diffrn_reflns_limit_l_max 32
_diffrn_reflns_limit_l_min -32
_diffrn_reflns_number 13053
_diffrn_reflns_point_group_measured_fraction_full 0.880
_diffrn_reflns_point_group_measured_fraction_max 0.880
_diffrn_reflns_theta_full 25.026
_diffrn_reflns_theta_max 25.026
_diffrn_reflns_theta_min 3.308
_diffrn_source 'micro-focus sealed X-ray tube'
_diffrn_source_type 'SuperNova (Mo) X-ray Source'
_exptl_absorpt_coefficient_mu 0.092
_exptl_absorpt_correction_T_max 1.00000
_exptl_absorpt_correction_T_min 0.65393
_exptl_absorpt_correction_type multi-scan
_exptl_absorpt_process_details
;
CrysAlisPro 1.171.42.49 (Rigaku Oxford Diffraction, 2022)
Empirical absorption correction using spherical harmonics,
implemented in SCALE3 ABSPACK scaling algorithm.
;
_exptl_crystal_colour yellow
_exptl_crystal_colour_primary yellow
_exptl_crystal_density_diffrn 1.375
_exptl_crystal_description block
_exptl_crystal_F_000 1388
_exptl_crystal_size_max 0.32
_exptl_crystal_size_mid 0.25
_exptl_crystal_size_min 0.18
_refine_diff_density_max 0.565
_refine_diff_density_min -0.276
_refine_diff_density_rms 0.089
_refine_ls_abs_structure_details
;
 Flack x determined using 1035 quotients [(I+)-(I-)]/[(I+)+(I-)]
 (Parsons, Flack and Wagner, Acta Cryst. B69 (2013) 249-259).
;
_refine_ls_abs_structure_Flack 0.8(10)
_refine_ls_extinction_method none
_refine_ls_goodness_of_fit_ref 1.075
_refine_ls_hydrogen_treatment constr
_refine_ls_matrix_type full
_refine_ls_number_parameters 455
_refine_ls_number_reflns 4997
_refine_ls_number_restraints 2
_refine_ls_restrained_S_all 1.075
_refine_ls_R_factor_all 0.1178
_refine_ls_R_factor_gt 0.0927
_refine_ls_shift/su_max 0.000
_refine_ls_shift/su_mean 0.000
_refine_ls_structure_factor_coef Fsqd
_refine_ls_weighting_details 'w=1/[\s^2^(Fo^2^)+(0.1529P)^2^+1.1883P] where P=(Fo^2^+2Fc^2^)/3'
_refine_ls_weighting_scheme calc
_refine_ls_wR_factor_gt 0.2298
_refine_ls_wR_factor_ref 0.2641
_reflns_Friedel_coverage 0.762
_reflns_Friedel_fraction_full 0.761
_reflns_Friedel_fraction_max 0.761
_reflns_number_gt 3497
_reflns_number_total 4997
_reflns_threshold_expression 'I > 2\s(I)'
_cod_data_source_file d5dt02830b2.cif
_cod_data_source_block 6zhsa-cc
_cod_depositor_comments 'Adding full bibliography for 7720163--7720169.cif.'
_cod_database_code 7720164
_shelx_shelxl_version_number 2018/3
_chemical_oxdiff_formula 'c18 h14 n6 o1'
_shelx_space_group_comment
;
The symmetry employed for this shelxl refinement is uniquely defined
by the following loop, which should always be used as a source of
symmetry information in preference to the above space-group names.
They are only intended as comments.
;
_shelx_estimated_absorpt_t_max 0.984
_shelx_estimated_absorpt_t_min 0.971
_olex2_refinement_description
;
1. Fixed Uiso
 At 1.2 times of:
  All C(H) groups, All N(H) groups
 At 1.5 times of:
  All C(H,H,H) groups, All O(H) groups
2.a Aromatic/amide H refined with riding coordinates:
 C003(H003), C00A(H00A), N00B(H00G), N00D(H00D), C00E(H00E), N00I(H00I),
 C00N(H00N), C00Q(H00Q), C00S(H00S), C00U(H00U), C00V(H00V), C00W(H00W),
 C011(H011), C012(H012), C013(H013), C015(H015), C017(H017), C018(H018),
 C019(H019), C01A(H01A), C01B(H01B), C01C(H01C), C01D(H01D)
2.b Idealised Me refined as rotating group:
 C00Y(H00B,H00C,H00F), C01E(H01E,H01F,H01G)
2.c Idealised tetrahedral OH refined as rotating group:
 O004(H004), O009(H009)
;
_olex2_submission_special_instructions 'No special instructions were received'
_oxdiff_exptl_absorpt_empirical_details
;
Empirical correction (ABSPACK) includes:
- Absorption correction using spherical harmonics
- Frame scaling
;
_oxdiff_exptl_absorpt_empirical_full_max 1.397
_oxdiff_exptl_absorpt_empirical_full_min 0.651

loop_
_space_group_symop_operation_xyz
'x, y, z'
'x, -y, z+1/2'
'x+1/2, y+1/2, z'
'x+1/2, -y+1/2, z+1/2'

loop_
_atom_site_label
_atom_site_type_symbol
_atom_site_fract_x
_atom_site_fract_y
_atom_site_fract_z
_atom_site_U_iso_or_equiv
_atom_site_adp_type
_atom_site_occupancy
_atom_site_site_symmetry_order
_atom_site_calc_flag
_atom_site_refinement_flags_posn
_atom_site_refinement_flags_adp
_atom_site_refinement_flags_occupancy
_atom_site_disorder_assembly
_atom_site_disorder_group
N001 N 0.5800(6) 0.7648(9) 0.4879(3) 0.052(2) Uani 1 1 d . . . . .
N002 N 0.3707(6) 1.0902(9) 0.5323(3) 0.0488(19) Uani 1 1 d . . . . .
C003 C 0.5768(6) 0.2605(9) 0.4766(4) 0.042(2) Uani 1 1 d . . . . .
H003 H 0.519816 0.287339 0.453954 0.050 Uiso 1 1 calc R U . . .
O004 O 0.4939(6) 1.2416(8) 0.6612(3) 0.0668(19) Uani 1 1 d . . . . .
H004 H 0.501353 1.222378 0.632294 0.100 Uiso 1 1 calc R U . . .
N005 N 0.4652(5) 0.7371(7) 0.4225(3) 0.0418(17) Uani 1 1 d . . . . .
N006 N 0.5441(6) 0.5169(7) 0.5760(2) 0.0434(17) Uani 1 1 d . . . . .
N007 N 0.3941(7) 0.5899(10) 0.5394(4) 0.063(3) Uani 1 1 d . . . . .
N008 N 0.6182(6) 0.0840(7) 0.4230(3) 0.0470(17) Uani 1 1 d . . . . .
O009 O 0.5201(5) 0.0070(7) 0.3378(3) 0.0631(18) Uani 1 1 d . . . . .
H009 H 0.535228 0.062369 0.360421 0.095 Uiso 1 1 calc R U . . .
C00A C 0.7979(8) 0.3679(9) 0.6300(3) 0.047(2) Uani 1 1 d . . . . .
H00A H 0.848158 0.301296 0.621890 0.057 Uiso 1 1 calc R U . . .
N00B N 0.3932(6) 1.1625(8) 0.5765(3) 0.0513(19) Uani 1 1 d . . . . .
H00G H 0.448552 1.146001 0.597119 0.062 Uiso 1 1 calc R U . . .
C00C C 0.3258(7) 1.3456(9) 0.6255(3) 0.039(2) Uani 1 1 d . . . . .
N00D N 0.4620(7) 0.6105(8) 0.5786(3) 0.062(2) Uani 1 1 d . . . . .
H00D H 0.455909 0.671243 0.601443 0.075 Uiso 1 1 calc R U . . .
C00E C 0.6839(6) 0.3142(8) 0.5529(3) 0.0396(19) Uani 1 1 d . . . . .
H00E H 0.733361 0.245785 0.545577 0.048 Uiso 1 1 calc R U . . .
C00F C 0.4875(6) 0.8094(8) 0.4648(3) 0.0390(19) Uani 1 1 d . . . . .
C00G C 0.6329(7) 0.4972(8) 0.6095(3) 0.043(2) Uani 1 1 d . . . . .
C00H C 0.7046(6) 0.3915(8) 0.5983(3) 0.0408(19) Uani 1 1 d . . . . .
N00I N 0.6355(7) 0.1549(8) 0.4670(3) 0.054(2) Uani 1 1 d . . . . .
H00I H 0.686580 0.128050 0.488477 0.065 Uiso 1 1 calc R U . . .
C00J C 0.4126(6) 0.9162(8) 0.4771(3) 0.0349(17) Uani 1 1 d . . . . .
N00K N 0.5446(6) 0.6412(8) 0.4189(3) 0.058(2) Uani 1 1 d . . . . .
C00L C 0.5242(7) 0.4431(8) 0.5331(3) 0.044(2) Uani 1 1 d . . . . .
C00M C 0.5970(7) 0.3361(8) 0.5209(3) 0.0423(19) Uani 1 1 d . . . . .
C00N C 0.4082(11) 1.4204(13) 0.7030(4) 0.069(3) Uani 1 1 d . . . . .
H00N H 0.465285 1.414789 0.727673 0.082 Uiso 1 1 calc R U . . .
C00O C 0.3028(6) 0.8626(7) 0.4004(3) 0.0349(17) Uani 1 1 d . . . . .
C00P C 0.4099(8) 1.3332(9) 0.6631(3) 0.049(2) Uani 1 1 d . . . . .
C00Q C 0.2640(8) 0.7095(11) 0.3144(4) 0.054(3) Uani 1 1 d . . . . .
H00Q H 0.250135 0.658125 0.285465 0.064 Uiso 1 1 calc R U . . .
N00R N 0.6120(7) 0.6567(9) 0.4589(4) 0.062(3) Uani 1 1 d . . . . .
C00S C 0.4344(7) 0.9968(9) 0.5239(3) 0.041(2) Uani 1 1 d . . . . .
H00S H 0.494258 0.976934 0.546002 0.049 Uiso 1 1 calc R U . . .
C00T C 0.8167(8) 0.4451(10) 0.6747(3) 0.057(2) Uani 1 1 d . . . . .
C00U C 0.3254(6) 0.9394(8) 0.4456(3) 0.0401(19) Uani 1 1 d . . . . .
H00U H 0.276973 1.008758 0.453182 0.048 Uiso 1 1 calc R U . . .
C00V C 0.3205(7) 1.2582(9) 0.5828(3) 0.048(2) Uani 1 1 d . . . . .
H00V H 0.263098 1.269795 0.558667 0.057 Uiso 1 1 calc R U . . .
C00W C 0.6512(9) 0.5738(9) 0.6537(3) 0.057(3) Uani 1 1 d . . . . .
H00W H 0.602187 0.641530 0.662073 0.069 Uiso 1 1 calc R U . . .
N00X N 0.4303(7) 0.4926(9) 0.5114(4) 0.064(3) Uani 1 1 d . . . . .
C00Y C 0.9099(11) 0.4192(16) 0.7072(4) 0.089(4) Uani 1 1 d . . . . .
H00B H 0.917078 0.320512 0.712991 0.134 Uiso 1 1 calc R U . . .
H00C H 0.903088 0.466179 0.737995 0.134 Uiso 1 1 calc R U . . .
H00F H 0.972961 0.453195 0.692885 0.134 Uiso 1 1 calc R U . . .
C00Z C 0.1919(8) 0.8103(9) 0.3258(3) 0.050(2) Uani 1 1 d . . . . .
C010 C 0.3765(6) 0.7591(8) 0.3887(3) 0.041(2) Uani 1 1 d . . . . .
C011 C 0.6912(7) -0.0089(9) 0.4168(3) 0.047(2) Uani 1 1 d . . . . .
H011 H 0.747443 -0.021798 0.441441 0.056 Uiso 1 1 calc R U . . .
C012 C 0.2448(8) 1.4402(11) 0.6316(4) 0.059(3) Uani 1 1 d . . . . .
H012 H 0.187521 1.446889 0.607108 0.071 Uiso 1 1 calc R U . . .
C013 C 0.7696(9) -0.2759(11) 0.3271(5) 0.064(3) Uani 1 1 d . . . . .
H013 H 0.825816 -0.339163 0.324300 0.077 Uiso 1 1 calc R U . . .
C014 C 0.6884(8) -0.0948(9) 0.3720(4) 0.046(2) Uani 1 1 d . . . . .
C015 C 0.7406(10) 0.5465(12) 0.6833(4) 0.063(3) Uani 1 1 d . . . . .
H015 H 0.752960 0.599608 0.711838 0.076 Uiso 1 1 calc R U . . .
C016 C 0.6026(7) -0.0853(9) 0.3355(3) 0.048(2) Uani 1 1 d . . . . .
C017 C 0.7695(8) -0.1920(10) 0.3682(4) 0.059(3) Uani 1 1 d . . . . .
H017 H 0.824636 -0.200869 0.393598 0.071 Uiso 1 1 calc R U . . .
C018 C 0.5980(8) -0.1694(8) 0.2929(4) 0.054(3) Uani 1 1 d . . . . .
H018 H 0.541413 -0.163171 0.268020 0.064 Uiso 1 1 calc R U . . .
C019 C 0.2125(7) 0.8870(9) 0.3680(3) 0.045(2) Uani 1 1 d . . . . .
H019 H 0.164448 0.957485 0.375043 0.054 Uiso 1 1 calc R U . . .
C01A C 0.3310(10) 1.5114(11) 0.7085(4) 0.070(3) Uani 1 1 d . . . . .
H01A H 0.334279 1.566406 0.736819 0.084 Uiso 1 1 calc R U . . .
C01B C 0.3581(8) 0.6825(9) 0.3453(3) 0.051(2) Uani 1 1 d . . . . .
H01B H 0.407331 0.614731 0.337105 0.062 Uiso 1 1 calc R U . . .
C01C C 0.2445(11) 1.5268(12) 0.6729(5) 0.072(3) Uani 1 1 d . . . . .
H01C H 0.189362 1.591208 0.676300 0.087 Uiso 1 1 calc R U . . .
C01D C 0.6872(10) -0.2660(10) 0.2904(4) 0.068(3) Uani 1 1 d . . . . .
H01D H 0.688394 -0.323433 0.262861 0.081 Uiso 1 1 calc R U . . .
C01E C 0.0862(8) 0.8360(10) 0.2919(4) 0.060(3) Uani 1 1 d . . . . .
H01E H 0.103857 0.876558 0.261388 0.090 Uiso 1 1 calc R U . . .
H01F H 0.039915 0.898460 0.308019 0.090 Uiso 1 1 calc R U . . .
H01G H 0.049329 0.748756 0.285418 0.090 Uiso 1 1 calc R U . . .

loop_
_atom_site_aniso_label
_atom_site_aniso_U_11
_atom_site_aniso_U_22
_atom_site_aniso_U_33
_atom_site_aniso_U_23
_atom_site_aniso_U_13
_atom_site_aniso_U_12
N001 0.033(4) 0.056(5) 0.066(5) 0.020(4) 0.005(4) 0.000(4)
N002 0.047(4) 0.055(5) 0.045(4) -0.010(3) 0.012(4) 0.001(4)
C003 0.021(4) 0.045(5) 0.058(6) 0.006(4) 0.002(4) 0.007(4)
O004 0.061(4) 0.065(4) 0.072(5) -0.008(3) -0.008(4) 0.009(4)
N005 0.042(4) 0.028(3) 0.059(5) 0.011(3) 0.024(4) 0.007(3)
N006 0.042(4) 0.038(4) 0.052(4) 0.006(3) 0.017(3) 0.013(3)
N007 0.054(5) 0.061(6) 0.078(7) 0.018(5) 0.022(5) 0.029(4)
N008 0.059(5) 0.034(4) 0.048(4) 0.003(3) 0.001(4) -0.003(3)
O009 0.061(4) 0.055(4) 0.070(4) -0.010(3) -0.014(3) 0.013(3)
C00A 0.049(6) 0.041(5) 0.048(6) 0.006(4) -0.009(4) -0.003(4)
N00B 0.042(4) 0.060(5) 0.052(5) 0.000(3) 0.003(4) -0.014(4)
C00C 0.040(5) 0.038(4) 0.042(5) -0.002(3) 0.012(4) -0.006(4)
N00D 0.074(6) 0.037(4) 0.081(6) 0.005(4) 0.029(5) 0.021(4)
C00E 0.037(5) 0.034(4) 0.049(5) -0.002(3) 0.005(4) 0.009(3)
C00F 0.029(4) 0.038(4) 0.051(5) 0.015(4) 0.014(4) 0.001(3)
C00G 0.045(5) 0.038(4) 0.046(5) 0.010(4) 0.014(4) 0.004(4)
C00H 0.040(5) 0.037(4) 0.046(5) 0.002(3) 0.007(4) 0.002(3)
N00I 0.056(5) 0.053(5) 0.051(5) -0.001(4) -0.003(4) 0.004(4)
C00J 0.027(4) 0.035(4) 0.043(4) 0.007(3) 0.007(3) 0.000(3)
N00K 0.044(5) 0.054(5) 0.082(6) 0.012(4) 0.032(5) 0.018(4)
C00L 0.040(5) 0.037(4) 0.056(5) 0.014(4) 0.013(4) 0.008(4)
C00M 0.042(5) 0.035(4) 0.051(5) 0.003(3) 0.009(4) 0.001(4)
C00N 0.077(8) 0.079(8) 0.051(7) -0.007(6) 0.007(6) -0.010(7)
C00O 0.031(4) 0.033(4) 0.043(4) 0.006(3) 0.013(3) 0.003(3)
C00P 0.055(5) 0.035(4) 0.056(5) 0.001(4) 0.005(4) -0.011(4)
C00Q 0.063(7) 0.045(5) 0.055(6) 0.000(4) 0.020(5) -0.003(5)
N00R 0.044(5) 0.049(5) 0.096(8) 0.014(5) 0.020(5) 0.009(4)
C00S 0.036(5) 0.042(5) 0.043(5) -0.001(4) 0.002(4) 0.001(4)
C00T 0.061(6) 0.059(6) 0.051(5) 0.009(4) 0.009(5) -0.012(5)
C00U 0.037(5) 0.037(4) 0.048(5) 0.002(3) 0.015(4) 0.006(3)
C00V 0.044(5) 0.040(5) 0.059(5) 0.006(4) 0.000(4) -0.001(4)
C00W 0.076(7) 0.043(5) 0.058(6) -0.006(4) 0.030(6) -0.002(5)
N00X 0.047(5) 0.051(5) 0.094(7) 0.034(5) 0.009(4) 0.011(4)
C00Y 0.095(10) 0.124(11) 0.046(7) 0.010(7) -0.003(6) -0.027(8)
C00Z 0.055(5) 0.048(5) 0.048(5) 0.006(4) 0.009(4) 0.004(4)
C010 0.041(5) 0.036(4) 0.048(5) 0.008(3) 0.019(4) -0.004(4)
C011 0.041(5) 0.047(5) 0.053(5) 0.003(4) 0.002(4) 0.000(4)
C012 0.055(6) 0.055(6) 0.068(6) -0.002(5) 0.006(5) 0.007(5)
C013 0.061(7) 0.052(6) 0.082(8) 0.002(5) 0.019(6) 0.015(5)
C014 0.052(6) 0.028(4) 0.058(6) 0.012(4) 0.001(4) -0.006(4)
C015 0.078(8) 0.052(6) 0.062(7) -0.005(5) 0.015(6) -0.016(6)
C016 0.055(5) 0.037(4) 0.053(5) 0.001(4) 0.008(4) -0.002(4)
C017 0.058(6) 0.051(6) 0.069(7) 0.007(5) 0.004(5) 0.001(5)
C018 0.059(7) 0.029(4) 0.070(7) -0.008(4) -0.009(5) -0.005(4)
C019 0.043(5) 0.043(5) 0.052(6) 0.009(4) 0.021(4) 0.000(4)
C01A 0.084(8) 0.054(6) 0.073(7) -0.014(5) 0.015(7) -0.018(6)
C01B 0.052(5) 0.048(5) 0.057(6) -0.004(4) 0.021(5) 0.007(4)
C01C 0.083(8) 0.055(6) 0.083(8) -0.018(6) 0.032(7) -0.008(6)
C01D 0.084(8) 0.055(6) 0.068(7) -0.013(5) 0.029(6) -0.006(6)
C01E 0.054(6) 0.058(6) 0.063(7) -0.001(5) -0.020(5) -0.002(5)

loop_
_atom_type_symbol
_atom_type_description
_atom_type_scat_dispersion_real
_atom_type_scat_dispersion_imag
_atom_type_scat_source
C C 0.0033 0.0016 'International Tables Vol C Tables 4.2.6.8 and 6.1.1.4'
H H 0.0000 0.0000 'International Tables Vol C Tables 4.2.6.8 and 6.1.1.4'
N N 0.0061 0.0033 'International Tables Vol C Tables 4.2.6.8 and 6.1.1.4'
O O 0.0106 0.0060 'International Tables Vol C Tables 4.2.6.8 and 6.1.1.4'

loop_
_exptl_crystal_face_index_h
_exptl_crystal_face_index_k
_exptl_crystal_face_index_l
_exptl_crystal_face_perp_dist
1 3 -2 0.1003
4 0 -1 0.1171
-3 1 0 0.1640
-1 -1 1 0.0993
-1 1 2 0.1414
-1 -1 -2 0.1369
0 2 2 0.1328
2 0 2 0.1318
1 -1 0 0.1074
1 1 -2 0.0877
-1 -1 2 0.0934
-2 0 2 0.1305
0 0 -1 0.1091
0 0 1 0.1035
2 0 -2 0.0915
-2 0 0 0.1591
-3 -1 0 0.1300
1 1 1 0.1330
-1 1 -2 0.1631
1 -1 -2 0.1060

loop_
_geom_angle_atom_site_label_1
_geom_angle_atom_site_label_2
_geom_angle_atom_site_label_3
_geom_angle
_geom_angle_site_symmetry_1
_geom_angle_site_symmetry_3
_geom_angle_publ_flag
C00F N001 N00R 104.5(8) . . ?
C00S N002 N00B 116.1(8) . . ?
N00I C003 H003 119.4 . . ?
N00I C003 C00M 121.2(8) . . ?
C00M C003 H003 119.4 . . ?
C00P O004 H004 109.5 . . ?
C00F N005 N00K 108.4(8) . . ?
C00F N005 C010 125.3(7) . . ?
N00K N005 C010 126.3(7) . . ?
N00D N006 C00G 127.7(8) . . ?
N00D N006 C00L 107.8(8) . . ?
C00L N006 C00G 124.4(7) . . ?
N00X N007 N00D 110.6(8) . . ?
C011 N008 N00I 113.5(8) . . ?
C016 O009 H009 109.5 . . ?
C00H C00A H00A 119.8 . . ?
C00H C00A C00T 120.4(9) . . ?
C00T C00A H00A 119.8 . . ?
N002 N00B H00G 123.9 . . ?
C00V N00B N002 112.1(8) . . ?
C00V N00B H00G 123.9 . . ?
C00P C00C C00V 121.5(8) . . ?
C012 C00C C00P 118.2(8) . . ?
C012 C00C C00V 120.3(9) . . ?
N006 N00D H00D 126.7 . . ?
N007 N00D N006 106.7(7) . . ?
N007 N00D H00D 126.7 . . ?
C00H C00E H00E 118.4 . . ?
C00M C00E H00E 118.4 . . ?
C00M C00E C00H 123.2(7) . . ?
N001 C00F N005 109.9(8) . . ?
N001 C00F C00J 131.7(8) . . ?
N005 C00F C00J 118.4(7) . . ?
N006 C00G C00H 116.1(7) . . ?
N006 C00G C00W 123.4(8) . . ?
C00H C00G C00W 120.4(8) . . ?
C00A C00H C00E 121.2(8) . . ?
C00G C00H C00A 119.3(8) . . ?
C00G C00H C00E 119.4(7) . . ?
C003 N00I N008 121.3(9) . . ?
C003 N00I H00I 119.4 . . ?
N008 N00I H00I 119.4 . . ?
C00F C00J C00S 119.7(7) . . ?
C00U C00J C00F 118.0(7) . . ?
C00U C00J C00S 122.4(7) . . ?
N00R N00K N005 105.9(8) . . ?
N006 C00L C00M 120.1(8) . . ?
N00X C00L N006 105.9(8) . . ?
N00X C00L C00M 133.9(9) . . ?
C003 C00M C00L 120.2(8) . . ?
C00E C00M C003 123.1(8) . . ?
C00E C00M C00L 116.7(8) . . ?
C00P C00N H00N 118.1 . . ?
C01A C00N H00N 118.1 . . ?
C01A C00N C00P 123.9(12) . . ?
C010 C00O C00U 118.4(7) . . ?
C019 C00O C00U 122.9(7) . . ?
C019 C00O C010 118.7(7) . . ?
O004 C00P C00C 123.1(8) . . ?
O004 C00P C00N 119.2(10) . . ?
C00N C00P C00C 117.7(10) . . ?
C00Z C00Q H00Q 119.4 . . ?
C00Z C00Q C01B 121.2(9) . . ?
C01B C00Q H00Q 119.4 . . ?
N00K N00R N001 111.3(7) . . ?
N002 C00S C00J 117.7(8) . . ?
N002 C00S H00S 121.2 . . ?
C00J C00S H00S 121.2 . . ?
C00Y C00T C00A 120.4(10) . . ?
C015 C00T C00A 116.5(9) . . ?
C015 C00T C00Y 123.1(11) . . ?
C00J C00U C00O 123.2(7) . . ?
C00J C00U H00U 118.4 . . ?
C00O C00U H00U 118.4 . . ?
N00B C00V C00C 122.5(8) . . ?
N00B C00V H00V 118.8 . . ?
C00C C00V H00V 118.8 . . ?
C00G C00W H00W 120.9 . . ?
C015 C00W C00G 118.2(9) . . ?
C015 C00W H00W 120.9 . . ?
N007 N00X C00L 108.9(10) . . ?
C00T C00Y H00B 109.5 . . ?
C00T C00Y H00C 109.5 . . ?
C00T C00Y H00F 109.5 . . ?
H00B C00Y H00C 109.5 . . ?
H00B C00Y H00F 109.5 . . ?
H00C C00Y H00F 109.5 . . ?
C00Q C00Z C01E 120.5(9) . . ?
C019 C00Z C00Q 119.6(9) . . ?
C019 C00Z C01E 119.8(9) . . ?
N005 C010 C00O 116.6(7) . . ?
N005 C010 C01B 122.9(7) . . ?
C01B C010 C00O 120.5(8) . . ?
N008 C011 H011 119.0 . . ?
N008 C011 C014 122.1(8) . . ?
C014 C011 H011 119.0 . . ?
C00C C012 H012 118.5 . . ?
C00C C012 C01C 122.9(10) . . ?
C01C C012 H012 118.5 . . ?
C017 C013 H013 120.1 . . ?
C01D C013 H013 120.1 . . ?
C01D C013 C017 119.9(9) . . ?
C016 C014 C011 121.0(8) . . ?
C017 C014 C011 118.5(9) . . ?
C017 C014 C016 120.3(9) . . ?
C00T C015 H015 117.5 . . ?
C00W C015 C00T 125.1(10) . . ?
C00W C015 H015 117.5 . . ?
O009 C016 C014 122.7(8) . . ?
O009 C016 C018 115.8(8) . . ?
C014 C016 C018 121.5(9) . . ?
C013 C017 C014 120.6(10) . . ?
C013 C017 H017 119.7 . . ?
C014 C017 H017 119.7 . . ?
C016 C018 H018 122.3 . . ?
C016 C018 C01D 115.4(9) . . ?
C01D C018 H018 122.3 . . ?
C00O C019 H019 119.2 . . ?
C00Z C019 C00O 121.6(8) . . ?
C00Z C019 H019 119.2 . . ?
C00N C01A H01A 119.5 . . ?
C00N C01A C01C 121.1(11) . . ?
C01C C01A H01A 119.5 . . ?
C00Q C01B H01B 120.8 . . ?
C010 C01B C00Q 118.4(8) . . ?
C010 C01B H01B 120.8 . . ?
C012 C01C H01C 121.9 . . ?
C01A C01C C012 116.2(11) . . ?
C01A C01C H01C 121.9 . . ?
C013 C01D C018 122.2(9) . . ?
C013 C01D H01D 118.9 . . ?
C018 C01D H01D 118.9 . . ?
C00Z C01E H01E 109.5 . . ?
C00Z C01E H01F 109.5 . . ?
C00Z C01E H01G 109.5 . . ?
H01E C01E H01F 109.5 . . ?
H01E C01E H01G 109.5 . . ?
H01F C01E H01G 109.5 . . ?

loop_
_geom_bond_atom_site_label_1
_geom_bond_atom_site_label_2
_geom_bond_distance
_geom_bond_site_symmetry_2
_geom_bond_publ_flag
N001 C00F 1.325(11) . ?
N001 N00R 1.381(12) . ?
N002 N00B 1.393(10) . ?
N002 C00S 1.225(11) . ?
C003 H003 0.9300 . ?
C003 N00I 1.285(10) . ?
C003 C00M 1.407(12) . ?
O004 H004 0.8200 . ?
O004 C00P 1.364(11) . ?
N005 C00F 1.349(10) . ?
N005 N00K 1.354(9) . ?
N005 C010 1.384(11) . ?
N006 N00D 1.360(9) . ?
N006 C00G 1.375(11) . ?
N006 C00L 1.367(11) . ?
N007 N00D 1.310(12) . ?
N007 N00X 1.308(13) . ?
N008 N00I 1.375(10) . ?
N008 C011 1.289(10) . ?
O009 H009 0.8200 . ?
O009 C016 1.355(11) . ?
C00A H00A 0.9300 . ?
C00A C00H 1.396(13) . ?
C00A C00T 1.423(13) . ?
N00B H00G 0.8600 . ?
N00B C00V 1.306(11) . ?
C00C C00P 1.396(13) . ?
C00C C00V 1.428(12) . ?
C00C C012 1.371(13) . ?
N00D H00D 0.8600 . ?
C00E H00E 0.9300 . ?
C00E C00H 1.441(11) . ?
C00E C00M 1.338(11) . ?
C00F C00J 1.439(10) . ?
C00G C00H 1.396(11) . ?
C00G C00W 1.410(12) . ?
N00I H00I 0.8600 . ?
C00J C00S 1.493(11) . ?
C00J C00U 1.334(11) . ?
N00K N00R 1.317(12) . ?
C00L C00M 1.422(11) . ?
C00L N00X 1.340(12) . ?
C00N H00N 0.9300 . ?
C00N C00P 1.371(15) . ?
C00N C01A 1.311(16) . ?
C00O C00U 1.437(11) . ?
C00O C010 1.402(10) . ?
C00O C019 1.379(12) . ?
C00Q H00Q 0.9300 . ?
C00Q C00Z 1.369(13) . ?
C00Q C01B 1.398(14) . ?
C00S H00S 0.9300 . ?
C00T C00Y 1.411(16) . ?
C00T C015 1.385(15) . ?
C00U H00U 0.9300 . ?
C00V H00V 0.9300 . ?
C00W H00W 0.9300 . ?
C00W C015 1.333(15) . ?
C00Y H00B 0.9600 . ?
C00Y H00C 0.9600 . ?
C00Y H00F 0.9600 . ?
C00Z C019 1.366(13) . ?
C00Z C01E 1.550(13) . ?
C010 C01B 1.389(12) . ?
C011 H011 0.9300 . ?
C011 C014 1.467(13) . ?
C012 H012 0.9300 . ?
C012 C01C 1.397(15) . ?
C013 H013 0.9300 . ?
C013 C017 1.377(15) . ?
C013 C01D 1.364(16) . ?
C014 C016 1.390(13) . ?
C014 C017 1.379(13) . ?
C015 H015 0.9300 . ?
C016 C018 1.408(13) . ?
C017 H017 0.9300 . ?
C018 H018 0.9300 . ?
C018 C01D 1.446(14) . ?
C019 H019 0.9300 . ?
C01A H01A 0.9300 . ?
C01A C01C 1.385(16) . ?
C01B H01B 0.9300 . ?
C01C H01C 0.9300 . ?
C01D H01D 0.9300 . ?
C01E H01E 0.9600 . ?
C01E H01F 0.9600 . ?
C01E H01G 0.9600 . ?

loop_
_geom_torsion_atom_site_label_1
_geom_torsion_atom_site_label_2
_geom_torsion_atom_site_label_3
_geom_torsion_atom_site_label_4
_geom_torsion
_geom_torsion_site_symmetry_1
_geom_torsion_site_symmetry_2
_geom_torsion_site_symmetry_3
_geom_torsion_site_symmetry_4
_geom_torsion_publ_flag
N001 C00F C00J C00S -0.8(12) . . . . ?
N001 C00F C00J C00U 178.9(8) . . . . ?
N002 N00B C00V C00C 179.8(7) . . . . ?
N005 C00F C00J C00S 179.3(6) . . . . ?
N005 C00F C00J C00U -0.9(10) . . . . ?
N005 N00K N00R N001 -2.0(9) . . . . ?
N005 C010 C01B C00Q 177.8(7) . . . . ?
N006 C00G C00H C00A 178.4(7) . . . . ?
N006 C00G C00H C00E 1.8(10) . . . . ?
N006 C00G C00W C015 -179.5(8) . . . . ?
N006 C00L C00M C003 -179.8(7) . . . . ?
N006 C00L C00M C00E -0.5(11) . . . . ?
N006 C00L N00X N007 -0.5(9) . . . . ?
N008 C011 C014 C016 -3.9(12) . . . . ?
N008 C011 C014 C017 -180.0(8) . . . . ?
O009 C016 C018 C01D 179.1(7) . . . . ?
C00A C00T C015 C00W 1.9(14) . . . . ?
N00B N002 C00S C00J 179.5(7) . . . . ?
C00C C012 C01C C01A -0.8(15) . . . . ?
N00D N006 C00G C00H 178.9(7) . . . . ?
N00D N006 C00G C00W 1.0(12) . . . . ?
N00D N006 C00L C00M -179.4(7) . . . . ?
N00D N006 C00L N00X -0.8(9) . . . . ?
N00D N007 N00X C00L 1.8(10) . . . . ?
C00F N001 N00R N00K 2.8(9) . . . . ?
C00F N005 N00K N00R 0.4(8) . . . . ?
C00F N005 C010 C00O -1.9(10) . . . . ?
C00F N005 C010 C01B 179.2(7) . . . . ?
C00F C00J C00S N002 177.5(7) . . . . ?
C00F C00J C00U C00O 0.5(11) . . . . ?
C00G N006 N00D N007 -178.5(7) . . . . ?
C00G N006 C00L C00M 0.9(12) . . . . ?
C00G N006 C00L N00X 179.5(7) . . . . ?
C00G C00W C015 C00T -1.9(15) . . . . ?
C00H C00A C00T C00Y 178.7(9) . . . . ?
C00H C00A C00T C015 -2.7(13) . . . . ?
C00H C00E C00M C003 -179.9(7) . . . . ?
C00H C00E C00M C00L 0.9(12) . . . . ?
C00H C00G C00W C015 2.8(12) . . . . ?
N00I C003 C00M C00E 7.5(13) . . . . ?
N00I C003 C00M C00L -173.3(7) . . . . ?
N00I N008 C011 C014 -179.3(7) . . . . ?
N00K N005 C00F N001 1.4(8) . . . . ?
N00K N005 C00F C00J -178.8(6) . . . . ?
N00K N005 C010 C00O 178.7(6) . . . . ?
N00K N005 C010 C01B -0.2(11) . . . . ?
C00L N006 N00D N007 1.9(9) . . . . ?
C00L N006 C00G C00H -1.6(11) . . . . ?
C00L N006 C00G C00W -179.4(7) . . . . ?
C00M C003 N00I N008 -177.6(8) . . . . ?
C00M C00E C00H C00A -178.2(8) . . . . ?
C00M C00E C00H C00G -1.6(12) . . . . ?
C00M C00L N00X N007 177.8(9) . . . . ?
C00N C01A C01C C012 0.3(16) . . . . ?
C00O C010 C01B C00Q -1.1(12) . . . . ?
C00P C00C C00V N00B -0.1(13) . . . . ?
C00P C00C C012 C01C 1.9(14) . . . . ?
C00P C00N C01A C01C -1.0(18) . . . . ?
C00Q C00Z C019 C00O -2.1(13) . . . . ?
N00R N001 C00F N005 -2.5(8) . . . . ?
N00R N001 C00F C00J 177.7(8) . . . . ?
C00S N002 N00B C00V -178.8(8) . . . . ?
C00S C00J C00U C00O -179.8(7) . . . . ?
C00T C00A C00H C00E -179.8(7) . . . . ?
C00T C00A C00H C00G 3.6(12) . . . . ?
C00U C00J C00S N002 -2.2(12) . . . . ?
C00U C00O C010 N005 1.3(9) . . . . ?
C00U C00O C010 C01B -179.8(7) . . . . ?
C00U C00O C019 C00Z -178.6(7) . . . . ?
C00V C00C C00P O004 2.4(13) . . . . ?
C00V C00C C00P C00N -179.4(8) . . . . ?
C00V C00C C012 C01C 178.9(9) . . . . ?
C00W C00G C00H C00A -3.7(11) . . . . ?
C00W C00G C00H C00E 179.7(7) . . . . ?
N00X N007 N00D N006 -2.3(10) . . . . ?
N00X C00L C00M C003 2.1(14) . . . . ?
N00X C00L C00M C00E -178.6(9) . . . . ?
C00Y C00T C015 C00W -179.5(10) . . . . ?
C00Z C00Q C01B C010 0.9(14) . . . . ?
C010 N005 C00F N001 -178.2(6) . . . . ?
C010 N005 C00F C00J 1.7(10) . . . . ?
C010 N005 N00K N00R 180.0(7) . . . . ?
C010 C00O C00U C00J -0.7(11) . . . . ?
C010 C00O C019 C00Z 2.0(11) . . . . ?
C011 N008 N00I C003 172.7(7) . . . . ?
C011 C014 C016 O009 3.1(13) . . . . ?
C011 C014 C016 C018 -178.7(8) . . . . ?
C011 C014 C017 C013 179.4(8) . . . . ?
C012 C00C C00P O004 179.3(8) . . . . ?
C012 C00C C00P C00N -2.5(13) . . . . ?
C012 C00C C00V N00B -177.0(8) . . . . ?
C014 C016 C018 C01D 0.8(13) . . . . ?
C016 C014 C017 C013 3.3(14) . . . . ?
C016 C018 C01D C013 0.6(14) . . . . ?
C017 C013 C01D C018 0.0(16) . . . . ?
C017 C014 C016 O009 179.1(8) . . . . ?
C017 C014 C016 C018 -2.7(13) . . . . ?
C019 C00O C00U C00J 179.9(7) . . . . ?
C019 C00O C010 N005 -179.3(7) . . . . ?
C019 C00O C010 C01B -0.3(10) . . . . ?
C01A C00N C00P O004 -179.6(10) . . . . ?
C01A C00N C00P C00C 2.1(16) . . . . ?
C01B C00Q C00Z C019 0.7(14) . . . . ?
C01B C00Q C00Z C01E -178.1(8) . . . . ?
C01D C013 C017 C014 -2.0(15) . . . . ?
C01E C00Z C019 C00O 176.7(8) . . . . ?

loop_
_exptl_oxdiff_crystal_face_indexfrac_h
_exptl_oxdiff_crystal_face_indexfrac_k
_exptl_oxdiff_crystal_face_indexfrac_l
_exptl_oxdiff_crystal_face_x
_exptl_oxdiff_crystal_face_y
_exptl_oxdiff_crystal_face_z
1.0008 2.9997 -1.9959 -0.1978 0.0689 0.1052
3.9990 -0.0001 -0.9993 -0.1435 0.0468 -0.1728
-2.9989 1.0000 0.0009 0.0516 -0.0198 0.1796
-1.0001 -0.9999 0.9984 0.0919 -0.0270 -0.0068
-0.9994 0.9998 1.9995 0.0109 0.0606 0.0849
-1.0001 -0.9997 -1.9996 0.0546 -0.0954 0.0031
0.0007 1.9997 2.0005 -0.0686 0.1103 0.0884
1.9995 -0.0002 1.9987 -0.0407 0.0804 -0.0947
0.9994 -0.9999 -0.0009 0.0139 -0.0150 -0.0915
1.0001 0.9999 -1.9977 -0.1043 0.0042 0.0101
-1.0001 -0.9999 1.9977 0.1043 -0.0042 -0.0101
-1.9995 -0.0000 1.9986 0.0904 0.0108 0.0814
-0.0000 0.0001 -0.9993 -0.0124 -0.0228 0.0033
0.0000 -0.0001 0.9993 0.0124 0.0228 -0.0033
1.9995 0.0000 -1.9986 -0.0904 -0.0108 -0.0814
-1.9995 0.0001 -0.0000 0.0656 -0.0348 0.0880
-2.9996 -0.9997 -0.0009 0.1450 -0.0846 0.0845
1.0001 0.9998 1.0002 -0.0671 0.0726 0.0002
-0.9994 1.0000 -1.9978 -0.0388 -0.0306 0.0982
0.9994 -0.9998 -1.9995 -0.0109 -0.0606 -0.0849
